data_1562369
loop_
_publ_author_name
'Hu, Yajing'
'Yao, Yang-Rong'
'Liu, Xuechen'
'Yu, Ao'
'Xie, Xiao-Ming'
'Abella, Laura'
'Rodriguez-Fortea, Antonio'
'Poblet, Josep M.'
'Akasaka, Takeshi'
'Peng, Ping'
'Zhang, Qianyan'
'Xie, Su-Yuan'
'Li, Fang-Fang'
'Lu, Xing'

_publ_section_title
;
 Unexpected Formation of 1,2- and 1,4-Bismethoxyl Sc3N@Ih-C80 Derivatives
 via Regioselective Anion Addition: Unambiguous Structural Identification
 and Mechanism Study
;
_journal_name_full 'Chemical Science'
_journal_paper_doi 10.1039/D1SC01178B
_journal_year 2021
_chemical_formula_moiety 'C14 H8 O2'
_chemical_formula_sum 'C14 H8 O2'
_chemical_formula_weight 208.20
_chemical_name_common Anthraquinone
_chemical_name_systematic 9,10-Anthracenedione
_space_group_crystal_system monoclinic
_space_group_IT_number 14
_space_group_name_Hall '-P 2ybc'
_space_group_name_H-M_alt 'P 1 21/c 1'
_atom_sites_solution_hydrogens geom
_audit_creation_date 2021-03-31
_audit_creation_method
;
Olex2 1.3-alpha
(compiled 2019.09.11 svn.r3662 for OlexSys, GUI svn.r5938)
;
_audit_update_record
;
2021-04-06 deposited with the CCDC.	2021-05-03 downloaded from the CCDC.
;
_cell_angle_alpha 90
_cell_angle_beta 102.594(12)
_cell_angle_gamma 90
_cell_formula_units_Z 2
_cell_length_a 7.8846(8)
_cell_length_b 3.9372(5)
_cell_length_c 15.754(2)
_cell_measurement_reflns_used 425
_cell_measurement_temperature 208
_cell_measurement_theta_max 29.2453
_cell_measurement_theta_min 3.3058
_cell_volume 477.29(10)
_computing_cell_refinement
;
CrysAlisPro, Agilent Technologies,
Version 1.171.36.21 (release 14-08-2012 CrysAlis171 .NET)
(compiled Sep 14 2012,17:21:16)
;
_computing_data_collection
;
CrysAlisPro, Agilent Technologies,
Version 1.171.36.21 (release 14-08-2012 CrysAlis171 .NET)
(compiled Sep 14 2012,17:21:16)
;
_computing_data_reduction
;
CrysAlisPro, Agilent Technologies,
Version 1.171.36.21 (release 14-08-2012 CrysAlis171 .NET)
(compiled Sep 14 2012,17:21:16)
;
_computing_molecular_graphics 'Olex2 1.3-alpha (Dolomanov et al., 2009)'
_computing_publication_material 'Olex2 1.3-alpha (Dolomanov et al., 2009)'
_computing_structure_refinement 'ShelXL 2018/3 (Sheldrick, 2015)'
_computing_structure_solution
;
Superflip n/a (Palatinus & Chapuis, 2007;Palatinus & van der Lee, 2008;
Palatinus et al., 2012)
;
_diffrn_ambient_temperature 208
_diffrn_detector_area_resol_mean 15.9821
_diffrn_measured_fraction_theta_full 0.955
_diffrn_measured_fraction_theta_max 0.797
_diffrn_measurement_details
;
#__ type_ start__ end____ width___ exp.time_
  1 omega   -2.00   82.00   1.0000    3.0000
omega____ theta____ kappa____ phi______ frames
    -       19.6835   57.0000   60.0000 84

#__ type_ start__ end____ width___ exp.time_
  2 omega   35.00   96.00   1.0000    3.0000
omega____ theta____ kappa____ phi______ frames
    -       19.6835  178.0000  -60.0000 61

#__ type_ start__ end____ width___ exp.time_
  3 omega   -8.00   79.00   1.0000    3.0000
omega____ theta____ kappa____ phi______ frames
    -       19.6835   19.0000    0.0000 87
;
_diffrn_measurement_device_type 'Xcalibur, Eos'
_diffrn_measurement_method '\w scans'
_diffrn_radiation_type MoK\a
_diffrn_radiation_wavelength 0.71073
_diffrn_reflns_av_R_equivalents 0.0496
_diffrn_reflns_av_unetI/netI 0.0937
_diffrn_reflns_Laue_measured_fraction_full 0.955
_diffrn_reflns_Laue_measured_fraction_max 0.797
_diffrn_reflns_limit_h_max 5
_diffrn_reflns_limit_h_min -10
_diffrn_reflns_limit_k_max 5
_diffrn_reflns_limit_k_min -4
_diffrn_reflns_limit_l_max 20
_diffrn_reflns_limit_l_min -20
_diffrn_reflns_number 2138
_diffrn_reflns_point_group_measured_fraction_full 0.955
_diffrn_reflns_point_group_measured_fraction_max 0.797
_diffrn_reflns_theta_full 25.242
_diffrn_reflns_theta_max 29.310
_diffrn_reflns_theta_min 3.312
_exptl_absorpt_coefficient_mu 0.097
_exptl_absorpt_correction_T_max 1.00000
_exptl_absorpt_correction_T_min 0.61223
_exptl_absorpt_correction_type multi-scan
_exptl_absorpt_process_details
;
CrysAlisPro, Agilent Technologies,
Version 1.171.36.21 (release 14-08-2012 CrysAlis171 .NET)
(compiled Sep 14 2012,17:21:16)
Empirical absorption correction using spherical harmonics,
 implemented in SCALE3 ABSPACK scaling algorithm.
;
_exptl_crystal_colour yellow
_exptl_crystal_colour_primary yellow
_exptl_crystal_density_diffrn 1.449
_exptl_crystal_description block
_exptl_crystal_F_000 216
_exptl_crystal_size_max 0.62
_exptl_crystal_size_mid 0.26
_exptl_crystal_size_min 0.16
_refine_diff_density_max 0.181
_refine_diff_density_min -0.154
_refine_diff_density_rms 0.044
_refine_ls_extinction_method none
_refine_ls_goodness_of_fit_ref 0.890
_refine_ls_hydrogen_treatment constr
_refine_ls_matrix_type full
_refine_ls_number_parameters 73
_refine_ls_number_reflns 1046
_refine_ls_number_restraints 0
_refine_ls_restrained_S_all 0.890
_refine_ls_R_factor_all 0.1259
_refine_ls_R_factor_gt 0.0554
_refine_ls_shift/su_max 0.000
_refine_ls_shift/su_mean 0.000
_refine_ls_structure_factor_coef Fsqd
_refine_ls_weighting_details 'w=1/[\s^2^(Fo^2^)+(0.0391P)^2^] where P=(Fo^2^+2Fc^2^)/3'
_refine_ls_weighting_scheme calc
_refine_ls_wR_factor_gt 0.0911
_refine_ls_wR_factor_ref 0.1103
_reflns_Friedel_coverage 0.000
_reflns_number_gt 532
_reflns_number_total 1046
_reflns_threshold_expression 'I > 2\s(I)'
_cod_data_source_file d1sc01178b2.cif
_cod_data_source_block anthraquinone-208k
_cod_original_cell_volume 477.29(11)
_cod_database_code 1562369
_shelx_shelxl_version_number 2018/3
_shelx_space_group_comment
;
The symmetry employed for this shelxl refinement is uniquely defined
by the following loop, which should always be used as a source of
symmetry information in preference to the above space-group names.
They are only intended as comments.
;
_shelx_estimated_absorpt_t_max 0.985
_shelx_estimated_absorpt_t_min 0.942
_olex2_refinement_description
;
1. Fixed Uiso
 At 1.2 times of:
  All C(H) groups
2.a Aromatic/amide H refined with riding coordinates:
 C5(H5), C3(H3), C6(H6), C4(H4)
;
_olex2_submission_special_instructions 'No special instructions were received'

loop_
_space_group_symop_operation_xyz
'x, y, z'
'-x, y+1/2, -z+1/2'
'-x, -y, -z'
'x, -y-1/2, z-1/2'

loop_
_atom_site_label
_atom_site_type_symbol
_atom_site_fract_x
_atom_site_fract_y
_atom_site_fract_z
_atom_site_U_iso_or_equiv
_atom_site_adp_type
_atom_site_occupancy
_atom_site_site_symmetry_order
_atom_site_calc_flag
_atom_site_refinement_flags_posn
_atom_site_refinement_flags_adp
_atom_site_refinement_flags_occupancy
_atom_site_disorder_assembly
_atom_site_disorder_group
C2 C 0.4353(3) 0.6545(5) 0.41503(15) 0.0276(6) Uani 1 1 d . . . . .
C7 C 0.3258(3) 0.6397(5) 0.47403(15) 0.0281(6) Uani 1 1 d . . . . .
C1 C 0.6151(3) 0.5137(5) 0.43829(16) 0.0323(6) Uani 1 1 d . . . . .
C5 C 0.1002(3) 0.9155(6) 0.36909(18) 0.0402(6) Uani 1 1 d . . . . .
H5 H -0.011451 1.005054 0.354099 0.048 Uiso 1 1 calc R U . . .
O1 O 0.7104(2) 0.5227(4) 0.38642(12) 0.0527(6) Uani 1 1 d . . . . .
C3 C 0.3750(3) 0.7991(5) 0.33352(15) 0.0358(6) Uani 1 1 d . . . . .
H3 H 0.447519 0.809604 0.294299 0.043 Uiso 1 1 calc R U . . .
C6 C 0.1581(3) 0.7710(5) 0.44989(17) 0.0366(6) Uani 1 1 d . . . . .
H6 H 0.084548 0.761137 0.488653 0.044 Uiso 1 1 calc R U . . .
C4 C 0.2067(3) 0.9285(5) 0.31009(17) 0.0406(7) Uani 1 1 d . . . . .
H4 H 0.166425 1.022705 0.255265 0.049 Uiso 1 1 calc R U . . .

loop_
_atom_site_aniso_label
_atom_site_aniso_U_11
_atom_site_aniso_U_22
_atom_site_aniso_U_33
_atom_site_aniso_U_23
_atom_site_aniso_U_13
_atom_site_aniso_U_12
C2 0.0277(12) 0.0259(13) 0.0284(15) -0.0031(10) 0.0048(10) -0.0034(10)
C7 0.0267(12) 0.0267(12) 0.0307(16) -0.0035(10) 0.0057(10) -0.0024(10)
C1 0.0305(13) 0.0366(14) 0.0312(16) -0.0032(11) 0.0097(11) -0.0031(10)
C5 0.0326(13) 0.0376(14) 0.0470(19) -0.0039(13) 0.0016(12) 0.0031(11)
O1 0.0392(10) 0.0831(13) 0.0418(13) 0.0108(10) 0.0219(9) 0.0100(9)
C3 0.0391(14) 0.0387(15) 0.0292(16) -0.0021(12) 0.0069(11) -0.0014(11)
C6 0.0292(12) 0.0376(15) 0.0442(17) -0.0018(13) 0.0107(11) 0.0001(11)
C4 0.0472(16) 0.0362(14) 0.0338(18) 0.0010(12) -0.0013(12) 0.0029(12)

loop_
_atom_type_symbol
_atom_type_description
_atom_type_scat_dispersion_real
_atom_type_scat_dispersion_imag
_atom_type_scat_source
C C 0.0033 0.0016 'International Tables Vol C Tables 4.2.6.8 and 6.1.1.4'
H H 0.0000 0.0000 'International Tables Vol C Tables 4.2.6.8 and 6.1.1.4'
O O 0.0106 0.0060 'International Tables Vol C Tables 4.2.6.8 and 6.1.1.4'

loop_
_geom_angle_atom_site_label_1
_geom_angle_atom_site_label_2
_geom_angle_atom_site_label_3
_geom_angle
_geom_angle_site_symmetry_1
_geom_angle_site_symmetry_3
_geom_angle_publ_flag
C7 C2 C1 120.8(2) . . ?
C3 C2 C7 119.6(2) . . ?
C3 C2 C1 119.62(19) . . ?
C2 C7 C1 121.33(19) . 3_666 ?
C6 C7 C2 119.3(2) . . ?
C6 C7 C1 119.4(2) . 3_666 ?
C7 C1 C2 117.89(17) 3_666 . ?
O1 C1 C2 120.9(2) . . ?
O1 C1 C7 121.2(2) . 3_666 ?
C6 C5 H5 119.7 . . ?
C6 C5 C4 120.6(2) . . ?
C4 C5 H5 119.7 . . ?
C2 C3 H3 119.7 . . ?
C2 C3 C4 120.6(2) . . ?
C4 C3 H3 119.7 . . ?
C7 C6 H6 119.7 . . ?
C5 C6 C7 120.6(2) . . ?
C5 C6 H6 119.7 . . ?
C5 C4 C3 119.4(2) . . ?
C5 C4 H4 120.3 . . ?
C3 C4 H4 120.3 . . ?

loop_
_geom_bond_atom_site_label_1
_geom_bond_atom_site_label_2
_geom_bond_distance
_geom_bond_site_symmetry_2
_geom_bond_publ_flag
C2 C7 1.401(3) . ?
C2 C1 1.492(3) . ?
C2 C3 1.390(3) . ?
C7 C1 1.486(3) 3_666 ?
C7 C6 1.393(3) . ?
C1 O1 1.225(2) . ?
C5 H5 0.9300 . ?
C5 C6 1.378(3) . ?
C5 C4 1.383(3) . ?
C3 H3 0.9300 . ?
C3 C4 1.393(3) . ?
C6 H6 0.9300 . ?
C4 H4 0.9300 . ?

loop_
_geom_torsion_atom_site_label_1
_geom_torsion_atom_site_label_2
_geom_torsion_atom_site_label_3
_geom_torsion_atom_site_label_4
_geom_torsion
_geom_torsion_site_symmetry_1
_geom_torsion_site_symmetry_2
_geom_torsion_site_symmetry_3
_geom_torsion_site_symmetry_4
_geom_torsion_publ_flag
C2 C7 C6 C5 -0.3(3) . . . . ?
C2 C3 C4 C5 0.7(3) . . . . ?
C7 C2 C1 C7 -0.4(3) . . . 3_666 ?
C7 C2 C1 O1 179.1(2) . . . . ?
C7 C2 C3 C4 -0.1(3) . . . . ?
C1 C2 C7 C1 0.4(3) . . . 3_666 ?
C1 C2 C7 C6 -179.46(18) . . . . ?
C1 C2 C3 C4 179.24(18) . . . . ?
C1 C7 C6 C5 179.8(2) 3_666 . . . ?
C3 C2 C7 C1 179.8(2) . . . 3_666 ?
C3 C2 C7 C6 -0.1(3) . . . . ?
C3 C2 C1 C7 -179.8(2) . . . 3_666 ?
C3 C2 C1 O1 -0.2(3) . . . . ?
C6 C5 C4 C3 -1.1(3) . . . . ?
C4 C5 C6 C7 0.9(3) . . . . ?
